data_7202446
loop_
_publ_author_name
'Wang, Shuang'
'Zhang, Lirong'
'Li, Guanghua'
'Huo, Qisheng'
'Liu, Yunling'

_publ_section_title
;
 Assembly of two 3-D metal--organic frameworks from Cd(II) and
 4,5-imidazoledicarboxylic acid or 2-ethyl-4,5-imidazoledicarboxylic
 acid
;
_journal_issue 11
_journal_name_full CrystEngComm
_journal_page_first 1662
_journal_paper_doi 10.1039/b812782b
_journal_volume 10
_journal_year 2008
_chemical_formula_moiety 'C7 H5 Cd K N2 O4'
_chemical_formula_sum 'C7 H5 Cd K N2 O4'
_chemical_formula_weight 332.63
_chemical_melting_point ?
_chemical_name_systematic
;
?
;
_space_group_IT_number 114
_symmetry_cell_setting tetragonal
_symmetry_space_group_name_Hall 'P -4 2n'
_symmetry_space_group_name_H-M 'P -4 21 c'
_atom_sites_solution_hydrogens geom
_atom_sites_solution_primary direct
_atom_sites_solution_secondary difmap
_audit_creation_method SHELXL-97
_cell_angle_alpha 90.00
_cell_angle_beta 90.00
_cell_angle_gamma 90.00
_cell_formula_units_Z 8
_cell_length_a 16.0901(15)
_cell_length_b 16.0901(15)
_cell_length_c 6.7807(9)
_cell_measurement_reflns_used 2189
_cell_measurement_temperature 293(2)
_cell_measurement_theta_max 28.31
_cell_measurement_theta_min 1.79
_cell_volume 1755.5(3)
_computing_cell_refinement 'Bruker SMART'
_computing_data_collection 'Bruker SMART'
_computing_data_reduction 'Bruker SAINT'
_computing_structure_refinement 'SHELXL-97 (Sheldrick, 1997)'
_computing_structure_solution 'SHELXS-97 (Sheldrick, 1990)'
_diffrn_ambient_temperature 293(2)
_diffrn_detector_area_resol_mean 9.00cm
_diffrn_measured_fraction_theta_full 1.000
_diffrn_measured_fraction_theta_max 1.000
_diffrn_measurement_device_type 'CCD area detector'
_diffrn_measurement_method 'phi and omega scans'
_diffrn_radiation_monochromator graphite
_diffrn_radiation_source 'fine-focus sealed tube'
_diffrn_radiation_type MoK\a
_diffrn_radiation_wavelength 0.71073
_diffrn_reflns_av_R_equivalents 0.0942
_diffrn_reflns_av_sigmaI/netI 0.0660
_diffrn_reflns_limit_h_max 21
_diffrn_reflns_limit_h_min -17
_diffrn_reflns_limit_k_max 20
_diffrn_reflns_limit_k_min -20
_diffrn_reflns_limit_l_max 9
_diffrn_reflns_limit_l_min -7
_diffrn_reflns_number 10288
_diffrn_reflns_theta_full 28.31
_diffrn_reflns_theta_max 28.31
_diffrn_reflns_theta_min 1.79
_diffrn_standards_decay_% 0
_diffrn_standards_interval_count 0
_diffrn_standards_interval_time .
_diffrn_standards_number 0
_exptl_absorpt_coefficient_mu 2.954
_exptl_absorpt_correction_T_max 0.5884
_exptl_absorpt_correction_T_min 0.4971
_exptl_absorpt_correction_type empirical
_exptl_absorpt_process_details SADABS
_exptl_crystal_colour colourless
_exptl_crystal_density_diffrn 2.517
_exptl_crystal_density_meas ?
_exptl_crystal_density_method 'not measured'
_exptl_crystal_description block
_exptl_crystal_F_000 1280
_exptl_crystal_size_max 0.23
_exptl_crystal_size_mid 0.21
_exptl_crystal_size_min 0.18
_refine_diff_density_max 0.948
_refine_diff_density_min -0.767
_refine_diff_density_rms 0.143
_refine_ls_abs_structure_details 'Flack H D (1983), Acta Cryst. A39, 876-881'
_refine_ls_abs_structure_Flack -0.06(5)
_refine_ls_extinction_method none
_refine_ls_goodness_of_fit_ref 0.977
_refine_ls_hydrogen_treatment constr
_refine_ls_matrix_type full
_refine_ls_number_parameters 131
_refine_ls_number_reflns 2189
_refine_ls_number_restraints 0
_refine_ls_restrained_S_all 0.977
_refine_ls_R_factor_all 0.0453
_refine_ls_R_factor_gt 0.0351
_refine_ls_shift/su_max 0.001
_refine_ls_shift/su_mean 0.000
_refine_ls_structure_factor_coef Fsqd
_refine_ls_weighting_details 'calc w=1/[\s^2^(Fo^2^)+(0.0278P)^2^+0.0000P] where P=(Fo^2^+2Fc^2^)/3'
_refine_ls_weighting_scheme calc
_refine_ls_wR_factor_gt 0.0647
_refine_ls_wR_factor_ref 0.0683
_reflns_number_gt 1887
_reflns_number_total 2189
_reflns_threshold_expression >2sigma(I)
_cod_data_source_file b812782b.txt
_cod_data_source_block compound2
_cod_depositor_comments
;
The following automatic conversions were performed:
'_symmetry_cell_setting' value 'Tetragonal' changed to 'tetragonal'
according to '/home/saulius/struct/CIF-dictionaries/cif_core.dic'
dictionary named 'cif_core.dic' version 2.4.1 from 2010-06-29.

Automatic conversion script
Id: cif_fix_enum 1527 2010-12-29 10:47:43Z saulius 

The following automatic conversions were performed:

'_chemical_melting_point' value 'not measured' was changed to '?' -
the value is undefined or not given.

Automatic conversion script
Id: cif_fix_values 1646 2011-03-28 12:23:43Z adriana 

The following automatic conversions were performed:

'_exptl_crystal_density_meas' value 'none' was changed to '?' - the
value is perceived as not measured.

Automatic conversion script
Id: cif_fix_values 3008 2015-01-20 13:52:24Z robertas 
;
_cod_original_sg_symbol_H-M P-42(1)c
_cod_database_code 7202446

loop_
_symmetry_equiv_pos_as_xyz
'x, y, z'
'-x, -y, z'
'y, -x, -z'
'-y, x, -z'
'-x+1/2, y+1/2, -z+1/2'
'x+1/2, -y+1/2, -z+1/2'
'-y+1/2, -x+1/2, z+1/2'
'y+1/2, x+1/2, z+1/2'

loop_
_atom_site_label
_atom_site_type_symbol
_atom_site_fract_x
_atom_site_fract_y
_atom_site_fract_z
_atom_site_U_iso_or_equiv
_atom_site_adp_type
_atom_site_occupancy
_atom_site_symmetry_multiplicity
_atom_site_calc_flag
_atom_site_refinement_flags
_atom_site_disorder_assembly
_atom_site_disorder_group
Cd1 Cd 0.82333(2) 0.23935(2) 0.51981(6) 0.01346(10) Uani 1 1 d . . .
K1 K 0.61936(8) 0.03252(8) 1.2790(2) 0.0247(3) Uani 1 1 d . . .
O1 O 0.7716(2) 0.2112(2) 0.8352(5) 0.0177(8) Uani 1 1 d . . .
O2 O 0.6886(2) 0.1251(2) 1.0059(7) 0.0254(9) Uani 1 1 d . . .
O3 O 0.6057(2) -0.0329(2) 0.9024(6) 0.0228(9) Uani 1 1 d . . .
O4 O 0.6834(3) -0.1373(2) 0.7892(6) 0.0264(10) Uani 1 1 d . . .
N1 N 0.7985(2) 0.0956(2) 0.5464(7) 0.0155(9) Uani 1 1 d . . .
N2 N 0.7581(2) -0.0376(2) 0.5191(7) 0.0164(8) Uani 1 1 d . . .
C1 C 0.7482(3) 0.0767(3) 0.7054(7) 0.0132(10) Uani 1 1 d . . .
C2 C 0.7225(3) -0.0056(3) 0.6874(7) 0.0126(10) Uani 1 1 d . . .
C3 C 0.8029(3) 0.0251(3) 0.4402(8) 0.0165(12) Uani 1 1 d . . .
C4 C 0.7338(3) 0.1403(3) 0.8620(8) 0.0150(11) Uani 1 1 d . . .
C5 C 0.6665(3) -0.0615(3) 0.8058(8) 0.0164(11) Uani 1 1 d . . .
C6 C 0.8493(5) 0.0124(4) 0.2501(10) 0.0400(13) Uani 1 1 d . . .
H6A H 0.8854 -0.0354 0.2651 0.080 Uiso 1 1 calc . . .
H6B H 0.8094 -0.0006 0.1475 0.080 Uiso 1 1 calc . . .
C7 C 0.9008(5) 0.0843(4) 0.1823(10) 0.0400(13) Uani 1 1 d . . .
H7A H 0.8662 0.1324 0.1679 0.080 Uiso 1 1 calc R . .
H7B H 0.9259 0.0711 0.0577 0.080 Uiso 1 1 calc R . .
H7C H 0.9435 0.0954 0.2777 0.080 Uiso 1 1 calc R . .

loop_
_atom_site_aniso_label
_atom_site_aniso_U_11
_atom_site_aniso_U_22
_atom_site_aniso_U_33
_atom_site_aniso_U_23
_atom_site_aniso_U_13
_atom_site_aniso_U_12
Cd1 0.00998(17) 0.01254(17) 0.01785(16) 0.00121(16) 0.00105(17) -0.00086(12)
K1 0.0225(6) 0.0265(7) 0.0252(7) 0.0026(6) 0.0020(5) -0.0024(5)
O1 0.025(2) 0.0078(17) 0.0207(19) -0.0010(14) 0.0026(17) -0.0049(15)
O2 0.033(2) 0.0197(17) 0.023(2) -0.005(2) 0.014(2) -0.0081(15)
O3 0.020(2) 0.020(2) 0.028(2) -0.0031(17) 0.0091(17) -0.0025(17)
O4 0.039(2) 0.0098(19) 0.030(2) 0.0009(17) 0.011(2) 0.0020(17)
N1 0.0125(19) 0.014(2) 0.020(2) -0.0039(19) 0.0041(18) -0.0005(16)
N2 0.0187(19) 0.0089(17) 0.021(2) 0.0008(19) 0.001(2) 0.0017(15)
C1 0.014(3) 0.006(2) 0.019(3) -0.003(2) 0.002(2) 0.0010(19)
C2 0.013(3) 0.008(2) 0.017(3) 0.001(2) 0.003(2) 0.0026(18)
C3 0.013(2) 0.016(3) 0.020(3) 0.001(2) 0.003(2) -0.0006(19)
C4 0.020(3) 0.009(2) 0.016(3) -0.004(2) -0.001(2) -0.002(2)
C5 0.020(3) 0.012(3) 0.018(3) -0.002(2) -0.001(2) -0.003(2)
C6 0.050(3) 0.034(3) 0.036(3) -0.007(2) 0.019(2) -0.010(2)
C7 0.050(3) 0.034(3) 0.036(3) -0.007(2) 0.019(2) -0.010(2)

loop_
_atom_type_symbol
_atom_type_description
_atom_type_scat_dispersion_real
_atom_type_scat_dispersion_imag
_atom_type_scat_source
C C 0.0033 0.0016 'International Tables Vol C Tables 4.2.6.8 and 6.1.1.4'
H H 0.0000 0.0000 'International Tables Vol C Tables 4.2.6.8 and 6.1.1.4'
N N 0.0061 0.0033 'International Tables Vol C Tables 4.2.6.8 and 6.1.1.4'
O O 0.0106 0.0060 'International Tables Vol C Tables 4.2.6.8 and 6.1.1.4'
K K 0.2009 0.2494 'International Tables Vol C Tables 4.2.6.8 and 6.1.1.4'
Cd Cd -0.8075 1.2024 'International Tables Vol C Tables 4.2.6.8 and 6.1.1.4'

loop_
_geom_angle_atom_site_label_1
_geom_angle_atom_site_label_2
_geom_angle_atom_site_label_3
_geom_angle
_geom_angle_site_symmetry_1
_geom_angle_site_symmetry_3
_geom_angle_publ_flag
N2 Cd1 O1 136.46(15) 3_666 8_544 ?
N2 Cd1 O1 117.66(15) 3_666 . ?
O1 Cd1 O1 105.47(11) 8_544 . ?
N2 Cd1 N1 101.26(13) 3_666 . ?
O1 Cd1 N1 97.61(14) 8_544 . ?
O1 Cd1 N1 71.28(13) . . ?
N2 Cd1 O4 95.41(14) 3_666 5_656 ?
O1 Cd1 O4 94.25(15) 8_544 5_656 ?
O1 Cd1 O4 69.32(13) . 5_656 ?
N1 Cd1 O4 140.56(14) . 5_656 ?
N2 Cd1 O4 69.14(14) 3_666 3_666 ?
O1 Cd1 O4 68.03(12) 8_544 3_666 ?
O1 Cd1 O4 161.13(13) . 3_666 ?
N1 Cd1 O4 126.27(15) . 3_666 ?
O4 Cd1 O4 93.04(12) 5_656 3_666 ?
O2 K1 O3 152.52(13) . 7 ?
O2 K1 O3 66.35(12) . . ?
O3 K1 O3 86.17(9) 7 . ?
O2 K1 O3 109.76(11) . 8_545 ?
O3 K1 O3 79.04(13) 7 8_545 ?
O3 K1 O3 111.11(13) . 8_545 ?
O2 K1 O2 82.61(9) . 8_545 ?
O3 K1 O2 123.07(12) 7 8_545 ?
O3 K1 O2 143.85(13) . 8_545 ?
O3 K1 O2 61.35(10) 8_545 8_545 ?
O2 K1 N2 106.38(12) . 1_556 ?
O3 K1 N2 84.66(12) 7 1_556 ?
O3 K1 N2 114.74(12) . 1_556 ?
O3 K1 N2 129.82(13) 8_545 1_556 ?
O2 K1 N2 90.79(11) 8_545 1_556 ?
O2 K1 C3 82.46(13) . 1_556 ?
O3 K1 C3 109.71(13) 7 1_556 ?
O3 K1 C3 112.31(13) . 1_556 ?
O3 K1 C3 136.13(13) 8_545 1_556 ?
O2 K1 C3 79.75(12) 8_545 1_556 ?
N2 K1 C3 25.22(11) 1_556 1_556 ?
O2 K1 C2 119.11(14) . 1_556 ?
O3 K1 C2 81.27(13) 7 1_556 ?
O3 K1 C2 138.23(12) . 1_556 ?
O3 K1 C2 105.32(12) 8_545 1_556 ?
O2 K1 C2 72.74(12) 8_545 1_556 ?
N2 K1 C2 24.77(11) 1_556 1_556 ?
C3 K1 C2 39.42(13) 1_556 1_556 ?
O2 K1 C4 61.36(12) . 8_545 ?
O3 K1 C4 142.31(12) 7 8_545 ?
O3 K1 C4 122.50(13) . 8_545 ?
O3 K1 C4 68.40(12) 8_545 8_545 ?
O2 K1 C4 21.96(12) 8_545 8_545 ?
N2 K1 C4 101.61(12) 1_556 8_545 ?
C3 K1 C4 83.27(13) 1_556 8_545 ?
C2 K1 C4 89.32(12) 1_556 8_545 ?
O2 K1 C5 134.48(13) . 7 ?
O3 K1 C5 21.29(12) 7 7 ?
O3 K1 C5 70.35(12) . 7 ?
O3 K1 C5 98.11(12) 8_545 7 ?
O2 K1 C5 142.90(13) 8_545 7 ?
N2 K1 C5 79.42(12) 1_556 7 ?
C3 K1 C5 101.87(13) 1_556 7 ?
C2 K1 C5 85.17(13) 1_556 7 ?
C4 K1 C5 163.52(13) 8_545 7 ?
O2 K1 K1 48.65(9) . 8_544 ?
O3 K1 K1 111.73(9) 7 8_544 ?
O3 K1 K1 46.43(8) . 8_544 ?
O3 K1 K1 78.46(9) 8_545 8_544 ?
O2 K1 K1 99.13(9) 8_545 8_544 ?
N2 K1 K1 150.72(10) 1_556 8_544 ?
C3 K1 K1 130.31(10) 1_556 8_544 ?
C2 K1 K1 167.00(9) 1_556 8_544 ?
C4 K1 K1 80.47(9) 8_545 8_544 ?
C5 K1 K1 106.81(9) 7 8_544 ?
O2 K1 K1 123.96(9) . 8_545 ?
O3 K1 K1 81.09(8) 7 8_545 ?
O3 K1 K1 154.59(9) . 8_545 ?
O3 K1 K1 44.90(9) 8_545 8_545 ?
O2 K1 K1 41.98(8) 8_545 8_545 ?
N2 K1 K1 85.96(9) 1_556 8_545 ?
C3 K1 K1 92.72(10) 1_556 8_545 ?
C2 K1 K1 61.19(8) 1_556 8_545 ?
C4 K1 K1 62.62(9) 8_545 8_545 ?
C5 K1 K1 101.26(9) 7 8_545 ?
K1 K1 K1 119.53(7) 8_544 8_545 ?
C4 O1 Cd1 121.0(3) . 8_545 ?
C4 O1 Cd1 117.6(3) . . ?
Cd1 O1 Cd1 115.71(14) 8_545 . ?
C4 O2 K1 156.2(3) . . ?
C4 O2 K1 95.4(3) . 8_544 ?
K1 O2 K1 89.37(10) . 8_544 ?
C5 O3 K1 106.5(3) . 7_554 ?
C5 O3 K1 123.7(3) . . ?
K1 O3 K1 122.41(14) 7_554 . ?
C5 O3 K1 118.8(3) . 8_544 ?
K1 O3 K1 90.65(12) 7_554 8_544 ?
K1 O3 K1 88.67(11) . 8_544 ?
C5 O4 Cd1 139.0(4) . 5_646 ?
C5 O4 Cd1 115.2(3) . 4_646 ?
Cd1 O4 Cd1 105.47(14) 5_646 4_646 ?
C3 N1 C1 105.2(4) . . ?
C3 N1 Cd1 141.1(4) . . ?
C1 N1 Cd1 112.1(3) . . ?
C3 N2 C2 105.8(4) . . ?
C3 N2 Cd1 133.3(3) . 4_646 ?
C2 N2 Cd1 118.4(3) . 4_646 ?
C3 N2 K1 84.3(3) . 1_554 ?
C2 N2 K1 90.0(3) . 1_554 ?
Cd1 N2 K1 108.95(15) 4_646 1_554 ?
N1 C1 C2 108.4(4) . . ?
N1 C1 C4 119.7(4) . . ?
C2 C1 C4 131.9(5) . . ?
N2 C2 C1 107.7(4) . . ?
N2 C2 C5 117.9(4) . . ?
C1 C2 C5 134.4(5) . . ?
N2 C2 K1 65.3(2) . 1_554 ?
C1 C2 K1 92.7(3) . 1_554 ?
C5 C2 K1 105.0(3) . 1_554 ?
N1 C3 N2 112.9(4) . . ?
N1 C3 C6 126.8(5) . . ?
N2 C3 C6 120.3(5) . . ?
N1 C3 K1 96.0(3) . 1_554 ?
N2 C3 K1 70.5(3) . 1_554 ?
C6 C3 K1 100.0(4) . 1_554 ?
O2 C4 O1 123.7(5) . . ?
O2 C4 C1 121.0(4) . . ?
O1 C4 C1 115.3(4) . . ?
O2 C4 K1 62.6(3) . 8_544 ?
O1 C4 K1 121.5(3) . 8_544 ?
C1 C4 K1 87.8(3) . 8_544 ?
O4 C5 O3 124.6(5) . . ?
O4 C5 C2 113.9(5) . . ?
O3 C5 C2 121.4(4) . . ?
O4 C5 K1 86.1(3) . 7_554 ?
O3 C5 K1 52.2(3) . 7_554 ?
C2 C5 K1 135.3(3) . 7_554 ?
C7 C6 C3 115.8(5) . . ?
C7 C6 H6A 108.3 . . ?
C3 C6 H6A 108.3 . . ?
C7 C6 H6B 108.3 . . ?
C3 C6 H6B 108.3 . . ?
H6A C6 H6B 107.4 . . ?
C6 C7 H7A 109.5 . . ?
C6 C7 H7B 109.5 . . ?
H7A C7 H7B 109.5 . . ?
C6 C7 H7C 109.5 . . ?
H7A C7 H7C 109.5 . . ?
H7B C7 H7C 109.5 . . ?

loop_
_geom_bond_atom_site_label_1
_geom_bond_atom_site_label_2
_geom_bond_distance
_geom_bond_site_symmetry_2
_geom_bond_publ_flag
Cd1 N2 2.254(4) 3_666 ?
Cd1 O1 2.257(3) 8_544 ?
Cd1 O1 2.339(4) . ?
Cd1 N1 2.354(4) . ?
Cd1 O4 2.372(4) 5_656 ?
Cd1 O4 2.517(4) 3_666 ?
K1 O2 2.625(4) . ?
K1 O3 2.754(4) 7 ?
K1 O3 2.771(4) . ?
K1 O3 2.844(4) 8_545 ?
K1 O2 2.946(4) 8_545 ?
K1 N2 2.985(4) 1_556 ?
K1 C3 3.151(5) 1_556 ?
K1 C2 3.286(5) 1_556 ?
K1 C4 3.303(6) 8_545 ?
K1 C5 3.340(5) 7 ?
K1 K1 3.9242(14) 8_544 ?
K1 K1 3.9242(14) 8_545 ?
O1 C4 1.305(6) . ?
O1 Cd1 2.257(3) 8_545 ?
O2 C4 1.241(6) . ?
O2 K1 2.946(4) 8_544 ?
O3 C5 1.265(6) . ?
O3 K1 2.754(4) 7_554 ?
O3 K1 2.844(4) 8_544 ?
O4 C5 1.255(6) . ?
O4 Cd1 2.372(4) 5_646 ?
O4 Cd1 2.517(4) 4_646 ?
N1 C3 1.346(6) . ?
N1 C1 1.381(6) . ?
N2 C3 1.349(6) . ?
N2 C2 1.377(6) . ?
N2 Cd1 2.254(4) 4_646 ?
N2 K1 2.985(4) 1_554 ?
C1 C2 1.393(7) . ?
C1 C4 1.493(7) . ?
C2 C5 1.504(7) . ?
C2 K1 3.286(5) 1_554 ?
C3 C6 1.504(8) . ?
C3 K1 3.151(5) 1_554 ?
C4 K1 3.303(6) 8_544 ?
C5 K1 3.340(5) 7_554 ?
C6 C7 1.494(9) . ?
C6 H6A 0.9700 . ?
C6 H6B 0.9700 . ?
C7 H7A 0.9600 . ?
C7 H7B 0.9600 . ?
C7 H7C 0.9600 . ?
